data_9002528
loop_
_publ_author_name
'Malcherek, T.'
'Domeneghetti, M. C.'
'Tazzoli, V.'
'Ottolini, L.'
'McCammon, C. A.'
'Carpenter, M. A.'

_publ_section_title
;
 Structural properties of ferromagnesian cordierites
 Sample: 94755, Tincup mining district, Wyoming, T = 900 C, t = 24 h
;
_journal_name_full 'American Mineralogist'
_journal_page_first 66
_journal_page_last 79
_journal_volume 86
_journal_year 2001
_chemical_formula_sum 'Al3.99 Fe0.588 Mg1.542 Na0.066 O18 Si5'
_chemical_name_mineral Cordierite
_space_group_IT_number 66
_symmetry_space_group_name_Hall '-C 2 2c'
_symmetry_space_group_name_H-M 'C c c m'
_cell_angle_alpha 90
_cell_angle_beta 90
_cell_angle_gamma 90
_cell_length_a 17.138
_cell_length_b 9.751
_cell_length_c 9.328
_cell_formula_units_Z 4
_cell_volume 1558.827
_database_code_amcsd 0002617
_diffrn_ambient_temperature 1173.15
_exptl_crystal_density_diffrn 2.590
_cod_original_formula_sum 'Mg1.542 Fe.588 Al3.99 Si5 O18 Na.066'
_cod_database_code 9002528

loop_
_space_group_symop_operation_xyz
x,y,z
1/2+x,1/2+y,z
x,-y,1/2+z
1/2+x,1/2-y,1/2+z
-x,y,1/2-z
1/2-x,1/2+y,1/2-z
-x,y,1/2+z
1/2-x,1/2+y,1/2+z
x,-y,1/2-z
1/2+x,1/2-y,1/2-z
x,y,-z
1/2+x,1/2+y,-z
-x,-y,z
1/2-x,1/2-y,z
-x,-y,-z
1/2-x,1/2-y,-z

loop_
_atom_site_aniso_label
_atom_site_aniso_U_11
_atom_site_aniso_U_22
_atom_site_aniso_U_33
_atom_site_aniso_U_12
_atom_site_aniso_U_13
_atom_site_aniso_U_23
MgM 0.00625 0.00679 0.00841 0.00000 0.00000 -0.00009
FeM 0.00625 0.00679 0.00841 0.00000 0.00000 -0.00009
AlT11 0.00786 0.00628 0.00490 0.00114 0.00000 0.00000
FeT11 0.00786 0.00628 0.00490 0.00114 0.00000 0.00000
SiT16 0.00577 0.00657 0.00457 0.00000 0.00000 0.00000
SiT21 0.00566 0.00460 0.00475 0.00019 0.00000 0.00000
SiT23 0.00486 0.00543 0.00478 -0.00056 0.00000 0.00000
AlT26 0.00482 0.00606 0.00480 0.00071 0.00000 0.00000
O11 0.01134 0.00811 0.00633 -0.00059 0.00313 -0.00083
O16 0.00815 0.01047 0.00725 -0.00150 0.00079 -0.00322
O13 0.00940 0.00972 0.00702 0.00136 -0.00228 -0.00231
O26 0.00600 0.01612 0.01551 -0.00234 0.00000 0.00000
O21 0.01122 0.01063 0.01578 0.00557 0.00000 0.00000
O23 0.01390 0.00634 0.01630 -0.00294 0.00000 0.00000
NaCh2 0.04100 0.01600 0.21200 0.00700 0.00000 0.00000

loop_
_atom_site_label
_atom_site_fract_x
_atom_site_fract_y
_atom_site_fract_z
_atom_site_occupancy
_atom_site_U_iso_or_equiv
MgM 0.33744 0.00000 0.25000 0.77100 0.00715
FeM 0.33744 0.00000 0.25000 0.28900 0.00715
AlT11 0.25000 0.25000 0.25005 0.99500 0.00635
FeT11 0.25000 0.25000 0.25005 0.00500 0.00635
SiT16 0.00000 0.50000 0.25000 1.00000 0.00564
SiT21 0.19161 0.07831 0.00000 1.00000 0.00500
SiT23 0.13501 -0.23658 0.00000 1.00000 0.00502
AlT26 0.05037 0.30762 0.00000 1.00000 0.00522
O11 0.24616 -0.10329 0.35854 1.00000 0.00859
O16 0.06194 -0.41571 0.34891 1.00000 0.00862
O13 -0.17335 -0.30888 0.35817 1.00000 0.00872
O26 0.04342 -0.24893 0.00000 1.00000 0.01254
O21 0.12162 0.18469 0.00000 1.00000 0.01254
O23 0.16365 -0.07891 0.00000 1.00000 0.01218
NaCh2 0.00000 0.00000 0.00000 0.06600 0.09000

loop_
_cod_related_entry_id
_cod_related_entry_database
_cod_related_entry_code
1 AMCSD 0002617
